data_7701534
loop_
_publ_author_name
'Gusev, Alexey'
'Nemec, Ivan'
'Herchel, Radovan'
'Riush, Irina'
'Titi\<s, J\'an'
'Bo\<ca, Roman'
'Lyssenko, Konstantin'
'Kiskin, Mikhail'
'Eremenko, Igor'
'Linert, Wolfgang'

_publ_section_title
;
 Structural and magnetic characterization of Ni(ii), Co(ii), and Fe(ii)
 binuclear complexes on a bis(pyridyl-triazolyl)alkane basis.
;
_journal_issue 28
_journal_name_full 'Dalton transactions (Cambridge, England : 2003)'
_journal_page_first 10526
_journal_page_last 10536
_journal_paper_doi 10.1039/c9dt01391a
_journal_volume 48
_journal_year 2019
_chemical_formula_sum 'C36 H48 N20 Ni2 O18'
_chemical_formula_weight 1166.36
_space_group_crystal_system monoclinic
_space_group_IT_number 14
_space_group_name_Hall '-P 2ybc'
_space_group_name_H-M_alt 'P 1 21/c 1'
_atom_sites_solution_hydrogens mixed
_audit_creation_method SHELXL-2014/7
_audit_update_record
;
2019-05-09 deposited with the CCDC.	2019-06-06 downloaded from the CCDC.
;
_cell_angle_alpha 90
_cell_angle_beta 107.88(3)
_cell_angle_gamma 90
_cell_formula_units_Z 4
_cell_length_a 12.203(2)
_cell_length_b 29.025(6)
_cell_length_c 15.894(3)
_cell_measurement_reflns_used 7362
_cell_measurement_temperature 120(2)
_cell_measurement_theta_max 26.822
_cell_measurement_theta_min 1.403
_cell_volume 5358(2)
_computing_cell_refinement 'Bruker SAINT'
_computing_data_collection 'Bruker APEX2'
_computing_data_reduction 'Bruker SAINT'
_computing_molecular_graphics 'Bruker SHELXTL'
_computing_publication_material 'Bruker SHELXTL'
_computing_structure_refinement 'SHELXL-97 (Sheldrick, 1997)'
_computing_structure_solution 'SHELXS-97 (Sheldrick, 1990)'
_diffrn_ambient_temperature 120(2)
_diffrn_measured_fraction_theta_full 1.000
_diffrn_measured_fraction_theta_max 1.000
_diffrn_measurement_device_type 'Bruker APEX-II CCD'
_diffrn_measurement_method '\f and \w scans'
_diffrn_radiation_type MoK\a
_diffrn_radiation_wavelength 0.71073
_diffrn_reflns_av_R_equivalents 0.1165
_diffrn_reflns_av_unetI/netI 0.0966
_diffrn_reflns_Laue_measured_fraction_full 1.000
_diffrn_reflns_Laue_measured_fraction_max 1.000
_diffrn_reflns_limit_h_max 14
_diffrn_reflns_limit_h_min -14
_diffrn_reflns_limit_k_max 32
_diffrn_reflns_limit_k_min -34
_diffrn_reflns_limit_l_max 18
_diffrn_reflns_limit_l_min -18
_diffrn_reflns_number 44020
_diffrn_reflns_point_group_measured_fraction_full 1.000
_diffrn_reflns_point_group_measured_fraction_max 1.000
_diffrn_reflns_theta_full 24.998
_diffrn_reflns_theta_max 24.998
_diffrn_reflns_theta_min 1.403
_diffrn_source 'fine-focus sealed tube'
_exptl_absorpt_coefficient_mu 0.788
_exptl_absorpt_correction_T_max 1.000
_exptl_absorpt_correction_T_min 0.756
_exptl_absorpt_correction_type multi-scan
_exptl_absorpt_process_details 'SADABS v2004/1, Sheldrick, G.M., (2004)'
_exptl_crystal_colour blue
_exptl_crystal_density_diffrn 1.446
_exptl_crystal_description prism
_exptl_crystal_F_000 2416
_exptl_crystal_size_max 0.325
_exptl_crystal_size_mid 0.131
_exptl_crystal_size_min 0.121
_refine_diff_density_max 1.227
_refine_diff_density_min -0.601
_refine_diff_density_rms 0.086
_refine_ls_extinction_method none
_refine_ls_goodness_of_fit_ref 1.012
_refine_ls_hydrogen_treatment mixed
_refine_ls_matrix_type full
_refine_ls_number_parameters 697
_refine_ls_number_reflns 9439
_refine_ls_number_restraints 22
_refine_ls_restrained_S_all 1.018
_refine_ls_R_factor_all 0.1044
_refine_ls_R_factor_gt 0.0601
_refine_ls_shift/su_max 0.001
_refine_ls_shift/su_mean 0.000
_refine_ls_structure_factor_coef Fsqd
_refine_ls_weighting_details 'w=1/[\s^2^(Fo^2^)+(0.0844P)^2^] where P=(Fo^2^+2Fc^2^)/3'
_refine_ls_weighting_scheme calc
_refine_ls_wR_factor_gt 0.1530
_refine_ls_wR_factor_ref 0.1689
_reflns_Friedel_coverage 0.000
_reflns_number_gt 6088
_reflns_number_total 9439
_reflns_threshold_expression 'I > 2\s(I)'
_cod_data_source_file c9dt01391a2.cif
_cod_data_source_block 3a
_cod_depositor_comments
;
The following automatic conversions were performed:

data item '_exptl_absorpt_correction_type' value 'multi scan' was
changed to 'multi-scan' in accordance with the
/home/data/users/saulius/crontab/automatic-downloads/current/RSC/lib/dictionaries/cif_core.dic
dictionary named 'cif_core.dic' version 2.4.2 last updated on
2011-04-26.

Automatic conversion script
Id: cif_fix_values 6909 2019-04-08 15:41:33Z antanas 
;
_cod_original_sg_symbol_H-M 'P 21/c'
_cod_database_code 7701534
_shelx_shelxl_version_number 2014/7
_shelx_space_group_comment
;
The symmetry employed for this shelxl refinement is uniquely defined
by the following loop, which should always be used as a source of
symmetry information in preference to the above space-group names.
They are only intended as comments.
;
_shelx_estimated_absorpt_t_min 0.784
_shelx_estimated_absorpt_t_max 0.911

loop_
_space_group_symop_operation_xyz
'x, y, z'
'-x, y+1/2, -z+1/2'
'-x, -y, -z'
'x, -y-1/2, z-1/2'

loop_
_atom_site_label
_atom_site_type_symbol
_atom_site_fract_x
_atom_site_fract_y
_atom_site_fract_z
_atom_site_U_iso_or_equiv
_atom_site_adp_type
_atom_site_occupancy
_atom_site_site_symmetry_order
_atom_site_calc_flag
_atom_site_refinement_flags_posn
_atom_site_refinement_flags_adp
_atom_site_refinement_flags_occupancy
_atom_site_disorder_assembly
_atom_site_disorder_group
Ni1 Ni 0.77095(5) 0.38741(2) 0.89309(4) 0.02687(18) Uani 1 1 d . . . . .
Ni2 Ni 0.21021(5) 0.34199(2) 0.49300(4) 0.02747(18) Uani 1 1 d . . . . .
O1W O 0.9464(3) 0.39529(12) 0.9114(2) 0.0329(8) Uani 1 1 d . . . . .
H1WB H 0.9740 0.4142 0.8824 0.039 Uiso 1 1 d R U . . .
H1WA H 0.9890 0.3715 0.9231 0.039 Uiso 1 1 d R U . . .
O2W O 0.8198(3) 0.38184(14) 1.0292(2) 0.0472(10) Uani 1 1 d . . . . .
H2WB H 0.8834 0.3931 1.0609 0.057 Uiso 1 1 d R U . . .
H2WA H 0.7661 0.3857 1.0522 0.057 Uiso 1 1 d R U . . .
O3W O 0.0671(3) 0.38162(13) 0.4201(2) 0.0422(9) Uani 1 1 d . . . . .
H3WB H 0.0012 0.3853 0.4396 0.051 Uiso 1 1 d R U . . .
H3WA H 0.0465 0.3714 0.3630 0.051 Uiso 1 1 d R U . . .
O4W O 0.1478(3) 0.29165(12) 0.3962(2) 0.0390(9) Uani 1 1 d . . . . .
H4WA H 0.1727 0.2641 0.4036 0.047 Uiso 1 1 d R U . . .
H4WB H 0.1631 0.3044 0.3530 0.047 Uiso 1 1 d R U . . .
N1 N 0.3602(3) 0.30137(13) 0.5427(2) 0.0249(9) Uani 1 1 d . . . . .
N2 N 0.5035(3) 0.25136(14) 0.5739(3) 0.0317(10) Uani 1 1 d . . . . .
N3 N 0.5258(4) 0.28087(14) 0.5124(3) 0.0310(10) Uani 1 1 d . . . . .
N4 N 0.3118(4) 0.37025(14) 0.4197(2) 0.0332(10) Uani 1 1 d . . . . .
N5 N 0.5962(3) 0.39086(14) 0.8876(2) 0.0264(9) Uani 1 1 d . . . . .
N6 N 0.4225(3) 0.39383(14) 0.8977(2) 0.0289(9) Uani 1 1 d . . . . .
H6N H 0.3571 0.3855 0.9007 0.014(11) Uiso 1 1 d R . . . .
N7 N 0.4575(3) 0.43956(15) 0.9054(2) 0.0296(9) Uani 1 1 d . . . . .
N8 N 0.7499(3) 0.46039(15) 0.9031(2) 0.0308(10) Uani 1 1 d . . . . .
C1 C 0.3602(4) 0.23844(16) 0.6562(3) 0.0262(11) Uani 1 1 d . . . . .
H1A H 0.3649 0.2048 0.6473 0.031 Uiso 1 1 calc R U . . .
H1B H 0.2781 0.2465 0.6445 0.031 Uiso 1 1 calc R U . . .
C2 C 0.4269(4) 0.25032(17) 0.7533(3) 0.0278(11) Uani 1 1 d . . . . .
H2A H 0.3876 0.2357 0.7925 0.033 Uiso 1 1 calc R U . . .
H2B H 0.5053 0.2371 0.7681 0.033 Uiso 1 1 calc R U . . .
C3 C 0.4366(4) 0.30259(17) 0.7720(3) 0.0289(11) Uani 1 1 d . . . . .
H3A H 0.4857 0.3165 0.7395 0.035 Uiso 1 1 calc R U . . .
H3B H 0.3591 0.3166 0.7493 0.035 Uiso 1 1 calc R U . . .
C4 C 0.4876(4) 0.31410(18) 0.8709(3) 0.0281(11) Uani 1 1 d . . . . .
H4A H 0.4354 0.3023 0.9029 0.034 Uiso 1 1 calc R U . . .
H4B H 0.5626 0.2983 0.8949 0.034 Uiso 1 1 calc R U . . .
C5 C 0.4063(4) 0.26346(16) 0.5911(3) 0.0233(10) Uani 1 1 d . . . . .
C6 C 0.4364(4) 0.30972(16) 0.4958(3) 0.0271(11) Uani 1 1 d . . . . .
C7 C 0.4139(5) 0.34827(17) 0.4305(3) 0.0326(12) Uani 1 1 d . . . . .
C8 C 0.4893(5) 0.3603(2) 0.3828(4) 0.0435(14) Uani 1 1 d . . . . .
H8A H 0.5610 0.3450 0.3931 0.052 Uiso 1 1 calc R U . . .
C9 C 0.4557(6) 0.3955(2) 0.3193(4) 0.0515(17) Uani 1 1 d . . . . .
H9A H 0.5037 0.4034 0.2844 0.062 Uiso 1 1 calc R U . . .
C10 C 0.3531(6) 0.4184(2) 0.3077(4) 0.0525(17) Uani 1 1 d . . . . .
H10A H 0.3305 0.4427 0.2659 0.063 Uiso 1 1 calc R U . . .
C11 C 0.2827(5) 0.40511(19) 0.3586(3) 0.0439(14) Uani 1 1 d . . . . .
H11A H 0.2120 0.4209 0.3504 0.053 Uiso 1 1 calc R U . . .
C12 C 0.5043(4) 0.36495(17) 0.8868(3) 0.0254(11) Uani 1 1 d . . . . .
C13 C 0.5633(4) 0.43582(17) 0.8994(3) 0.0273(11) Uani 1 1 d . . . . .
C14 C 0.6457(4) 0.47464(17) 0.9071(3) 0.0279(11) Uani 1 1 d . . . . .
C15 C 0.8312(4) 0.49414(19) 0.9118(3) 0.0367(13) Uani 1 1 d . . . . .
H15A H 0.9048 0.4852 0.9088 0.044 Uiso 1 1 calc R U . . .
C16 C 0.8134(5) 0.54128(19) 0.9249(3) 0.0409(13) Uani 1 1 d . . . . .
H16A H 0.8734 0.5632 0.9322 0.049 Uiso 1 1 calc R U . . .
C17 C 0.7040(4) 0.55461(19) 0.9267(3) 0.0357(12) Uani 1 1 d . . . . .
H17A H 0.6874 0.5861 0.9332 0.043 Uiso 1 1 calc R U . . .
C18 C 0.6201(4) 0.52124(18) 0.9190(3) 0.0340(12) Uani 1 1 d . . . . .
H18A H 0.5460 0.5296 0.9217 0.041 Uiso 1 1 calc R U . . .
N1A N 0.7455(3) 0.38041(14) 0.7558(2) 0.0275(9) Uani 1 1 d . . . . .
N2A N 0.7556(4) 0.37416(16) 0.6220(3) 0.0402(11) Uani 1 1 d . . . . .
H2NA H 0.7510 0.3797 0.5685 0.048 Uiso 1 1 d R U . . .
N3A N 0.7675(4) 0.32931(15) 0.6528(3) 0.0385(11) Uani 1 1 d . . . . .
N4A N 0.7767(3) 0.31382(15) 0.8810(3) 0.0319(10) Uani 1 1 d . . . . .
N5A N 0.2465(3) 0.39284(13) 0.5943(2) 0.0260(9) Uani 1 1 d . . . . .
N6A N 0.2720(4) 0.44746(14) 0.6937(3) 0.0336(10) Uani 1 1 d . . . . .
H6NA H 0.2900 0.4738 0.7173 0.040 Uiso 1 1 d R U . . .
N7A N 0.1988(4) 0.41631(14) 0.7150(3) 0.0326(10) Uani 1 1 d . . . . .
N8A N 0.1166(3) 0.31447(14) 0.5733(2) 0.0287(9) Uani 1 1 d . . . . .
C1A C 0.7211(5) 0.45556(18) 0.6645(4) 0.0402(13) Uani 1 1 d D . . . .
H1AC H 0.7735 0.4735 0.7102 0.048 Uiso 0.121(7) 1 d R U P A 2
H1AD H 0.7297 0.4640 0.6085 0.048 Uiso 0.121(7) 1 d R U P A 2
H1AA H 0.7315 0.4715 0.7194 0.048 Uiso 0.879(7) 1 d R U P A 1
H1AB H 0.7753 0.4677 0.6375 0.048 Uiso 0.879(7) 1 d R U P A 1
C2A C 0.5974(5) 0.4638(2) 0.6034(4) 0.0319(14) Uani 0.879(7) 1 d D . P A 1
H2AA H 0.5853 0.4972 0.5915 0.038 Uiso 0.879(7) 1 calc R U P A 1
H2AB H 0.5869 0.4480 0.5462 0.038 Uiso 0.879(7) 1 calc R U P A 1
C3A C 0.5092(5) 0.4461(2) 0.6448(4) 0.0327(15) Uani 0.879(7) 1 d D . P A 1
H3AA H 0.5241 0.4598 0.7043 0.039 Uiso 0.879(7) 1 calc R U P A 1
H3AB H 0.5166 0.4122 0.6516 0.039 Uiso 0.879(7) 1 calc R U P A 1
C2A' C 0.5914(18) 0.4624(15) 0.664(2) 0.0319(14) Uani 0.121(7) 1 d D . P A 2
H2AC H 0.5787 0.4437 0.7128 0.038 Uiso 0.121(7) 1 calc R U P A 2
H2AD H 0.5796 0.4951 0.6768 0.038 Uiso 0.121(7) 1 calc R U P A 2
C3A' C 0.5027(19) 0.4487(15) 0.577(2) 0.0327(15) Uani 0.121(7) 1 d D . P A 2
H3AC H 0.5103 0.4155 0.5654 0.039 Uiso 0.121(7) 1 calc R U P A 2
H3AD H 0.5144 0.4668 0.5281 0.039 Uiso 0.121(7) 1 calc R U P A 2
C4A C 0.3835(4) 0.45851(18) 0.5865(4) 0.0369(13) Uani 1 1 d D . . . .
H4AC H 0.3372 0.4660 0.5274 0.044 Uiso 0.121(7) 1 d R U P A 2
H4AD H 0.3952 0.4872 0.6180 0.044 Uiso 0.121(7) 1 d R U P A 2
H4AA H 0.3722 0.4497 0.5262 0.044 Uiso 0.879(7) 1 d R U P A 1
H4AB H 0.3719 0.4911 0.5885 0.044 Uiso 0.879(7) 1 d R U P A 1
C5A C 0.7434(4) 0.40465(18) 0.6827(3) 0.0319(12) Uani 1 1 d . . . . .
C6A C 0.7611(4) 0.33537(17) 0.7342(3) 0.0273(11) Uani 1 1 d . . . . .
C7A C 0.7704(4) 0.29730(17) 0.7999(3) 0.0276(11) Uani 1 1 d . . . . .
C8A C 0.7708(4) 0.25012(18) 0.7794(4) 0.0354(12) Uani 1 1 d . . . . .
H8AA H 0.7664 0.2402 0.7215 0.042 Uiso 1 1 calc R U . . .
C9A C 0.7779(5) 0.2183(2) 0.8471(4) 0.0440(14) Uani 1 1 d . . . . .
H9AA H 0.7794 0.1862 0.8358 0.053 Uiso 1 1 calc R U . . .
C10A C 0.7828(4) 0.2338(2) 0.9306(4) 0.0425(14) Uani 1 1 d . . . . .
H10B H 0.7865 0.2126 0.9771 0.051 Uiso 1 1 calc R U . . .
C11A C 0.7821(4) 0.2816(2) 0.9449(3) 0.0372(13) Uani 1 1 d . . . . .
H11B H 0.7857 0.2921 1.0023 0.045 Uiso 1 1 calc R U . . .
C12A C 0.3000(4) 0.43366(17) 0.6220(3) 0.0274(11) Uani 1 1 d . . . . .
C13A C 0.1880(4) 0.38413(17) 0.6533(3) 0.0291(11) Uani 1 1 d . . . . .
C14A C 0.1194(4) 0.34078(17) 0.6457(3) 0.0258(11) Uani 1 1 d . . . . .
C15A C 0.0696(4) 0.32564(19) 0.7091(3) 0.0336(12) Uani 1 1 d . . . . .
H15B H 0.0717 0.3443 0.7586 0.040 Uiso 1 1 calc R U . . .
C16A C 0.0161(4) 0.2819(2) 0.6980(3) 0.0404(13) Uani 1 1 d . . . . .
H16B H -0.0159 0.2704 0.7412 0.049 Uiso 1 1 calc R U . . .
C17A C 0.0108(4) 0.2563(2) 0.6241(4) 0.0430(14) Uani 1 1 d . . . . .
H17B H -0.0259 0.2271 0.6154 0.052 Uiso 1 1 calc R U . . .
C18A C 0.0600(4) 0.27375(18) 0.5619(3) 0.0330(12) Uani 1 1 d . . . . .
H18B H 0.0535 0.2564 0.5099 0.040 Uiso 1 1 calc R U . . .
O5W O 0.3526(3) 0.53314(13) 0.7566(2) 0.0444(10) Uani 1 1 d . . . . .
H5WB H 0.3019 0.5536 0.7238 0.053 Uiso 1 1 d R U . . .
H5WA H 0.3409 0.5488 0.8020 0.053 Uiso 1 1 d R U . . .
N1N N 0.1787(3) 0.17373(15) 0.4264(2) 0.0304(10) Uani 1 1 d . . . . .
N2N N 0.1971(4) 0.59758(16) 0.5722(3) 0.0388(11) Uani 1 1 d . . . . .
H2N H 0.5368 0.2261 0.5948 0.047 Uiso 1 1 d R U . . .
N4N N 0.6035(4) 0.13783(16) 0.6180(3) 0.0338(10) Uani 1 1 d . . . . .
O1N O 0.2540(3) 0.20525(13) 0.4328(3) 0.0435(9) Uani 1 1 d . . . . .
O2N O 0.0787(3) 0.18501(12) 0.4258(2) 0.0358(8) Uani 1 1 d . . . . .
O3N O 0.2040(3) 0.13171(12) 0.4188(2) 0.0343(8) Uani 1 1 d . . . . .
O4N O 0.2757(4) 0.5785(2) 0.5514(3) 0.0764(16) Uani 1 1 d . . . . .
O5N O 0.1913(4) 0.59393(15) 0.6497(2) 0.0564(12) Uani 1 1 d . . . . .
O6N O 0.1221(4) 0.62136(14) 0.5158(2) 0.0549(12) Uani 1 1 d . . . . .
O10N O 0.5174(4) 0.14000(15) 0.6431(3) 0.0610(13) Uani 1 1 d . . . . .
O11N O 0.6505(3) 0.17539(13) 0.6020(2) 0.0419(9) Uani 1 1 d . . . . .
O12N O 0.6455(3) 0.09911(12) 0.6056(2) 0.0360(9) Uani 1 1 d . . . . .
N3N N 0.0691(5) 0.3499(2) 0.1973(3) 0.0627(15) Uani 1 1 d D . . . .
O7N O 0.0077(8) 0.3709(4) 0.2376(5) 0.0550(10) Uani 0.543(11) 1 d D . P B 1
O8N O 0.0598(12) 0.3574(5) 0.1148(6) 0.0550(10) Uani 0.543(11) 1 d D . P B 1
O9N O 0.1582(13) 0.3270(8) 0.2424(8) 0.0550(10) Uani 0.543(11) 1 d D . P B 1
O7N' O -0.0158(8) 0.3448(5) 0.2374(6) 0.0550(10) Uani 0.457(11) 1 d D . P B 2
O9N' O 0.1625(16) 0.3262(9) 0.2289(9) 0.0550(10) Uani 0.457(11) 1 d D . P B 2
O8N' O 0.0414(15) 0.3656(6) 0.1181(8) 0.0550(10) Uani 0.457(11) 1 d D . P B 2
O13N O 1.0108(5) 0.44635(19) 0.7876(4) 0.0820(17) Uani 1 1 d D . . . .
H13B H 1.019(6) 0.4758(5) 0.782(6) 0.098 Uiso 1 1 d D U . . .
H13A H 1.065(5) 0.4351(17) 0.770(5) 0.098 Uiso 1 1 d D U . . .

loop_
_atom_site_aniso_label
_atom_site_aniso_U_11
_atom_site_aniso_U_22
_atom_site_aniso_U_33
_atom_site_aniso_U_23
_atom_site_aniso_U_13
_atom_site_aniso_U_12
Ni1 0.0234(3) 0.0373(4) 0.0221(3) 0.0013(3) 0.0102(2) 0.0057(3)
Ni2 0.0345(4) 0.0305(4) 0.0189(3) -0.0005(3) 0.0103(2) 0.0051(3)
O1W 0.0279(19) 0.036(2) 0.038(2) 0.0038(16) 0.0147(15) 0.0063(15)
O2W 0.027(2) 0.087(3) 0.0295(19) -0.0001(19) 0.0113(15) -0.0047(19)
O3W 0.050(2) 0.048(2) 0.0253(19) 0.0011(16) 0.0070(16) 0.0142(18)
O4W 0.057(2) 0.036(2) 0.0227(18) -0.0008(15) 0.0091(16) 0.0011(18)
N1 0.033(2) 0.025(2) 0.020(2) 0.0010(16) 0.0143(17) -0.0013(17)
N2 0.035(2) 0.033(3) 0.030(2) 0.0043(18) 0.0140(18) 0.0054(19)
N3 0.039(3) 0.029(2) 0.031(2) -0.0031(18) 0.0188(18) 0.000(2)
N4 0.049(3) 0.031(3) 0.022(2) 0.0016(18) 0.0153(18) 0.008(2)
N5 0.025(2) 0.038(3) 0.0176(19) -0.0007(17) 0.0089(15) 0.0061(19)
N6 0.025(2) 0.038(3) 0.027(2) -0.0012(18) 0.0123(17) 0.0012(19)
N7 0.027(2) 0.040(3) 0.024(2) -0.0032(18) 0.0109(17) 0.0050(19)
N8 0.028(2) 0.039(3) 0.025(2) -0.0069(18) 0.0082(17) -0.0002(19)
C1 0.032(3) 0.023(3) 0.026(2) 0.003(2) 0.013(2) 0.004(2)
C2 0.028(3) 0.034(3) 0.024(2) 0.007(2) 0.0113(19) 0.004(2)
C3 0.028(3) 0.036(3) 0.022(2) 0.005(2) 0.0076(19) 0.001(2)
C4 0.022(3) 0.044(3) 0.020(2) 0.004(2) 0.0078(19) 0.000(2)
C5 0.023(2) 0.025(3) 0.021(2) -0.0034(19) 0.0064(18) 0.000(2)
C6 0.035(3) 0.022(3) 0.026(3) -0.004(2) 0.014(2) -0.004(2)
C7 0.058(4) 0.026(3) 0.023(2) -0.008(2) 0.024(2) -0.004(2)
C8 0.059(4) 0.039(3) 0.041(3) -0.007(3) 0.029(3) -0.010(3)
C9 0.095(5) 0.041(4) 0.036(3) -0.008(3) 0.046(3) -0.016(3)
C10 0.093(5) 0.041(4) 0.032(3) 0.008(3) 0.031(3) 0.010(3)
C11 0.073(4) 0.034(3) 0.027(3) 0.004(2) 0.020(3) 0.009(3)
C12 0.025(3) 0.038(3) 0.012(2) 0.001(2) 0.0048(18) 0.006(2)
C13 0.029(3) 0.040(3) 0.014(2) 0.000(2) 0.0074(19) 0.007(2)
C14 0.024(3) 0.040(3) 0.020(2) -0.005(2) 0.0077(19) 0.002(2)
C15 0.027(3) 0.043(4) 0.039(3) -0.006(2) 0.009(2) 0.001(2)
C16 0.043(3) 0.037(3) 0.042(3) -0.011(2) 0.013(2) -0.008(3)
C17 0.043(3) 0.032(3) 0.031(3) -0.011(2) 0.011(2) -0.001(2)
C18 0.033(3) 0.047(4) 0.022(2) -0.004(2) 0.008(2) 0.009(3)
N1A 0.028(2) 0.029(2) 0.026(2) 0.0042(17) 0.0110(17) 0.0033(18)
N2A 0.058(3) 0.043(3) 0.023(2) 0.004(2) 0.018(2) 0.002(2)
N3A 0.050(3) 0.039(3) 0.033(2) 0.001(2) 0.022(2) 0.002(2)
N4A 0.029(2) 0.041(3) 0.027(2) 0.0106(19) 0.0111(17) 0.0127(19)
N5A 0.029(2) 0.028(2) 0.022(2) 0.0015(17) 0.0105(16) 0.0072(18)
N6A 0.044(3) 0.028(2) 0.029(2) -0.0068(18) 0.0124(19) 0.003(2)
N7A 0.041(3) 0.033(3) 0.026(2) -0.0042(18) 0.0131(18) 0.003(2)
N8A 0.026(2) 0.039(3) 0.020(2) -0.0005(17) 0.0043(16) 0.0073(19)
C1A 0.049(3) 0.030(3) 0.039(3) 0.005(2) 0.011(2) -0.005(3)
C2A 0.032(3) 0.035(3) 0.029(3) 0.005(3) 0.011(2) 0.002(3)
C3A 0.035(4) 0.037(4) 0.032(3) 0.004(3) 0.019(3) 0.009(3)
C2A' 0.032(3) 0.035(3) 0.029(3) 0.005(3) 0.011(2) 0.002(3)
C3A' 0.035(4) 0.037(4) 0.032(3) 0.004(3) 0.019(3) 0.009(3)
C4A 0.045(3) 0.027(3) 0.044(3) 0.000(2) 0.022(3) 0.004(2)
C5A 0.034(3) 0.036(3) 0.025(3) 0.001(2) 0.009(2) 0.001(2)
C6A 0.024(3) 0.032(3) 0.028(3) 0.000(2) 0.011(2) 0.004(2)
C7A 0.019(2) 0.033(3) 0.033(3) 0.005(2) 0.012(2) 0.007(2)
C8A 0.025(3) 0.035(3) 0.045(3) 0.003(2) 0.009(2) -0.001(2)
C9A 0.032(3) 0.031(3) 0.062(4) 0.011(3) 0.004(3) -0.002(2)
C10A 0.027(3) 0.055(4) 0.043(3) 0.020(3) 0.008(2) 0.002(3)
C11A 0.028(3) 0.050(4) 0.034(3) 0.015(3) 0.010(2) 0.006(2)
C12A 0.029(3) 0.026(3) 0.027(3) 0.003(2) 0.009(2) 0.008(2)
C13A 0.031(3) 0.035(3) 0.021(2) 0.001(2) 0.0069(19) 0.014(2)
C14A 0.019(2) 0.036(3) 0.020(2) 0.002(2) 0.0041(18) 0.012(2)
C15A 0.032(3) 0.042(3) 0.030(3) 0.005(2) 0.015(2) 0.008(2)
C16A 0.033(3) 0.052(4) 0.038(3) 0.009(3) 0.012(2) 0.009(3)
C17A 0.029(3) 0.050(4) 0.045(3) 0.002(3) 0.004(2) -0.002(3)
C18A 0.026(3) 0.037(3) 0.034(3) -0.001(2) 0.006(2) 0.000(2)
O5W 0.060(3) 0.040(2) 0.0287(19) -0.0086(16) 0.0061(17) 0.0103(19)
N1N 0.029(2) 0.037(3) 0.025(2) -0.0012(18) 0.0073(17) -0.004(2)
N2N 0.051(3) 0.039(3) 0.028(2) 0.002(2) 0.015(2) -0.001(2)
N4N 0.034(3) 0.041(3) 0.029(2) 0.005(2) 0.0148(19) 0.005(2)
O1N 0.036(2) 0.037(2) 0.061(3) -0.0097(18) 0.0208(18) -0.0128(18)
O2N 0.029(2) 0.038(2) 0.045(2) -0.0045(16) 0.0182(16) -0.0004(16)
O3N 0.033(2) 0.030(2) 0.043(2) 0.0002(16) 0.0164(16) 0.0017(16)
O4N 0.043(3) 0.147(5) 0.045(3) 0.002(3) 0.021(2) 0.031(3)
O5N 0.072(3) 0.071(3) 0.033(2) 0.019(2) 0.026(2) 0.027(2)
O6N 0.088(3) 0.046(3) 0.038(2) 0.0161(19) 0.030(2) 0.028(2)
O10N 0.069(3) 0.052(3) 0.088(3) 0.021(2) 0.063(3) 0.016(2)
O11N 0.041(2) 0.034(2) 0.059(2) -0.0004(18) 0.0278(18) -0.0019(18)
O12N 0.050(2) 0.036(2) 0.0280(19) 0.0042(16) 0.0203(16) 0.0105(17)
N3N 0.067(4) 0.081(4) 0.034(3) 0.000(3) 0.006(3) 0.007(3)
O7N 0.060(2) 0.070(3) 0.0327(17) -0.001(2) 0.0113(14) 0.0169(17)
O8N 0.060(2) 0.070(3) 0.0327(17) -0.001(2) 0.0113(14) 0.0169(17)
O9N 0.060(2) 0.070(3) 0.0327(17) -0.001(2) 0.0113(14) 0.0169(17)
O7N' 0.060(2) 0.070(3) 0.0327(17) -0.001(2) 0.0113(14) 0.0169(17)
O9N' 0.060(2) 0.070(3) 0.0327(17) -0.001(2) 0.0113(14) 0.0169(17)
O8N' 0.060(2) 0.070(3) 0.0327(17) -0.001(2) 0.0113(14) 0.0169(17)
O13N 0.093(4) 0.084(4) 0.100(4) 0.025(3) 0.075(3) 0.030(3)

loop_
_atom_type_symbol
_atom_type_description
_atom_type_scat_dispersion_real
_atom_type_scat_dispersion_imag
_atom_type_scat_source
C C 0.0033 0.0016 'International Tables Vol C Tables 4.2.6.8 and 6.1.1.4'
H H 0.0000 0.0000 'International Tables Vol C Tables 4.2.6.8 and 6.1.1.4'
N N 0.0061 0.0033 'International Tables Vol C Tables 4.2.6.8 and 6.1.1.4'
O O 0.0106 0.0060 'International Tables Vol C Tables 4.2.6.8 and 6.1.1.4'
Ni Ni 0.3393 1.1124 'International Tables Vol C Tables 4.2.6.8 and 6.1.1.4'

loop_
_geom_angle_atom_site_label_1
_geom_angle_atom_site_label_2
_geom_angle_atom_site_label_3
_geom_angle
O2W Ni1 O1W 84.78(14)
O2W Ni1 N5 90.56(14)
O1W Ni1 N5 169.48(14)
O2W Ni1 N1A 167.25(16)
O1W Ni1 N1A 88.46(14)
N5 Ni1 N1A 97.80(14)
O2W Ni1 N8 90.14(15)
O1W Ni1 N8 91.31(14)
N5 Ni1 N8 79.26(15)
N1A Ni1 N8 100.84(15)
O2W Ni1 N4A 90.53(15)
O1W Ni1 N4A 93.52(14)
N5 Ni1 N4A 95.95(16)
N1A Ni1 N4A 79.09(15)
N8 Ni1 N4A 175.17(15)
O4W Ni2 N4 90.50(15)
O4W Ni2 N8A 92.14(15)
N4 Ni2 N8A 176.62(15)
O4W Ni2 O3W 85.63(14)
N4 Ni2 O3W 90.71(15)
N8A Ni2 O3W 91.59(15)
O4W Ni2 N1 87.88(14)
N4 Ni2 N1 80.53(15)
N8A Ni2 N1 97.46(14)
O3W Ni2 N1 169.05(14)
O4W Ni2 N5A 170.57(14)
N4 Ni2 N5A 97.30(15)
N8A Ni2 N5A 80.26(15)
O3W Ni2 N5A 88.98(14)
N1 Ni2 N5A 98.58(14)
Ni1 O1W H1WB 123.8
Ni1 O1W H1WA 118.3
H1WB O1W H1WA 109.1
Ni1 O2W H2WB 120.5
Ni1 O2W H2WA 115.3
H2WB O2W H2WA 112.2
Ni2 O3W H3WB 121.4
Ni2 O3W H3WA 107.3
H3WB O3W H3WA 111.0
Ni2 O4W H4WA 121.5
Ni2 O4W H4WB 99.8
H4WA O4W H4WB 111.2
C5 N1 C6 102.5(4)
C5 N1 Ni2 145.3(3)
C6 N1 Ni2 110.5(3)
C5 N2 N3 111.0(4)
C5 N2 H2N 119.3
N3 N2 H2N 129.0
C6 N3 N2 101.6(4)
C7 N4 C11 117.5(4)
C7 N4 Ni2 114.7(3)
C11 N4 Ni2 127.6(4)
C12 N5 C13 104.5(4)
C12 N5 Ni1 143.3(3)
C13 N5 Ni1 111.6(3)
C12 N6 N7 112.6(4)
C12 N6 H6N 124.9
N7 N6 H6N 122.5
C13 N7 N6 101.2(4)
C14 N8 C15 115.9(4)
C14 N8 Ni1 116.1(3)
C15 N8 Ni1 127.8(3)
C5 C1 C2 112.6(4)
C5 C1 H1A 109.1
C2 C1 H1A 109.1
C5 C1 H1B 109.1
C2 C1 H1B 109.1
H1A C1 H1B 107.8
C3 C2 C1 113.4(4)
C3 C2 H2A 108.9
C1 C2 H2A 108.9
C3 C2 H2B 108.9
C1 C2 H2B 108.9
H2A C2 H2B 107.7
C4 C3 C2 113.2(4)
C4 C3 H3A 108.9
C2 C3 H3A 108.9
C4 C3 H3B 108.9
C2 C3 H3B 108.9
H3A C3 H3B 107.8
C12 C4 C3 112.1(4)
C12 C4 H4A 109.2
C3 C4 H4A 109.2
C12 C4 H4B 109.2
C3 C4 H4B 109.2
H4A C4 H4B 107.9
N2 C5 N1 109.5(4)
N2 C5 C1 123.6(4)
N1 C5 C1 126.9(4)
N3 C6 N1 115.3(4)
N3 C6 C7 124.9(4)
N1 C6 C7 119.7(4)
N4 C7 C8 122.8(5)
N4 C7 C6 113.8(4)
C8 C7 C6 123.4(5)
C7 C8 C9 118.3(6)
C7 C8 H8A 120.9
C9 C8 H8A 120.9
C10 C9 C8 119.9(5)
C10 C9 H9A 120.0
C8 C9 H9A 120.0
C9 C10 C11 118.8(5)
C9 C10 H10A 120.6
C11 C10 H10A 120.6
N4 C11 C10 122.7(6)
N4 C11 H11A 118.7
C10 C11 H11A 118.7
N5 C12 N6 107.3(4)
N5 C12 C4 128.4(4)
N6 C12 C4 124.2(4)
N7 C13 N5 114.4(4)
N7 C13 C14 125.4(4)
N5 C13 C14 120.3(4)
N8 C14 C18 123.1(5)
N8 C14 C13 112.6(4)
C18 C14 C13 124.3(4)
N8 C15 C16 124.6(5)
N8 C15 H15A 117.7
C16 C15 H15A 117.7
C17 C16 C15 117.6(5)
C17 C16 H16A 121.2
C15 C16 H16A 121.2
C18 C17 C16 119.2(5)
C18 C17 H17A 120.4
C16 C17 H17A 120.4
C17 C18 C14 119.5(5)
C17 C18 H18A 120.2
C14 C18 H18A 120.2
C5A N1A C6A 104.3(4)
C5A N1A Ni1 142.6(3)
C6A N1A Ni1 111.1(3)
C5A N2A N3A 112.7(4)
C5A N2A H2NA 127.1
N3A N2A H2NA 120.0
C6A N3A N2A 100.9(4)
C7A N4A C11A 116.1(5)
C7A N4A Ni1 116.3(3)
C11A N4A Ni1 127.6(4)
C12A N5A C13A 103.8(4)
C12A N5A Ni2 144.8(3)
C13A N5A Ni2 111.1(3)
C12A N6A N7A 111.3(4)
C12A N6A H6NA 122.9
N7A N6A H6NA 125.3
C13A N7A N6A 101.7(4)
C18A N8A C14A 118.6(4)
C18A N8A Ni2 126.7(3)
C14A N8A Ni2 114.6(3)
C5A C1A C2A 110.8(4)
C5A C1A C2A' 104.0(16)
C5A C1A H1AC 110.3
C2A' C1A H1AC 111.3
C5A C1A H1AD 111.3
C2A' C1A H1AD 111.0
H1AC C1A H1AD 109.0
C5A C1A H1AA 109.3
C2A C1A H1AA 109.2
C5A C1A H1AB 109.6
C2A C1A H1AB 109.6
H1AA C1A H1AB 108.2
C3A C2A C1A 111.2(4)
C3A C2A H2AA 109.4
C1A C2A H2AA 109.4
C3A C2A H2AB 109.4
C1A C2A H2AB 109.4
H2AA C2A H2AB 108.0
C2A C3A C4A 111.1(4)
C2A C3A H3AA 109.4
C4A C3A H3AA 109.4
C2A C3A H3AB 109.4
C4A C3A H3AB 109.4
H3AA C3A H3AB 108.0
C3A' C2A' C1A 113.3(19)
C3A' C2A' H2AC 108.9
C1A C2A' H2AC 108.9
C3A' C2A' H2AD 108.9
C1A C2A' H2AD 108.9
H2AC C2A' H2AD 107.7
C2A' C3A' C4A 107.2(17)
C2A' C3A' H3AC 110.3
C4A C3A' H3AC 110.3
C2A' C3A' H3AD 110.3
C4A C3A' H3AD 110.3
H3AC C3A' H3AD 108.5
C12A C4A C3A' 136.3(17)
C12A C4A C3A 108.8(4)
C12A C4A H4AC 102.3
C3A' C4A H4AC 104.0
C12A C4A H4AD 103.3
C3A' C4A H4AD 102.6
H4AC C4A H4AD 105.3
C12A C4A H4AA 110.0
C3A C4A H4AA 110.1
C12A C4A H4AB 109.8
C3A C4A H4AB 109.6
H4AA C4A H4AB 108.7
N2A C5A N1A 107.2(4)
N2A C5A C1A 123.8(4)
N1A C5A C1A 128.8(5)
N3A C6A N1A 114.9(4)
N3A C6A C7A 124.4(4)
N1A C6A C7A 120.7(4)
N4A C7A C8A 124.1(4)
N4A C7A C6A 111.8(4)
C8A C7A C6A 124.1(4)
C9A C8A C7A 117.9(5)
C9A C8A H8AA 121.0
C7A C8A H8AA 121.0
C10A C9A C8A 119.7(5)
C10A C9A H9AA 120.1
C8A C9A H9AA 120.1
C9A C10A C11A 118.3(5)
C9A C10A H10B 120.8
C11A C10A H10B 120.8
N4A C11A C10A 123.8(5)
N4A C11A H11B 118.1
C10A C11A H11B 118.1
N6A C12A N5A 108.2(4)
N6A C12A C4A 123.8(4)
N5A C12A C4A 127.9(4)
N7A C13A N5A 115.0(5)
N7A C13A C14A 125.2(4)
N5A C13A C14A 119.8(4)
N8A C14A C15A 121.6(5)
N8A C14A C13A 113.9(4)
C15A C14A C13A 124.2(4)
C14A C15A C16A 118.6(5)
C14A C15A H15B 120.7
C16A C15A H15B 120.7
C17A C16A C15A 119.4(5)
C17A C16A H16B 120.3
C15A C16A H16B 120.3
C16A C17A C18A 119.3(5)
C16A C17A H17B 120.3
C18A C17A H17B 120.3
N8A C18A C17A 122.2(5)
N8A C18A H18B 118.9
C17A C18A H18B 118.9
H5WB O5W H5WA 83.2
O2N N1N O3N 120.7(4)
O2N N1N O1N 119.0(4)
O3N N1N O1N 120.3(4)
O4N N2N O5N 120.3(5)
O4N N2N O6N 120.3(4)
O5N N2N O6N 119.4(4)
O10N N4N O12N 121.1(4)
O10N N4N O11N 119.6(4)
O12N N4N O11N 119.3(4)
O7N N3N O9N 119.3(7)
O8N' N3N O9N' 120.4(9)
O7N N3N O8N 122.8(7)
O9N N3N O8N 116.5(7)
O8N' N3N O7N' 118.8(9)
O9N' N3N O7N' 117.4(10)
H13B O13N H13A 102(2)

loop_
_geom_bond_atom_site_label_1
_geom_bond_atom_site_label_2
_geom_bond_distance
Ni1 O2W 2.066(3)
Ni1 O1W 2.083(3)
Ni1 N5 2.110(4)
Ni1 N1A 2.117(4)
Ni1 N8 2.146(4)
Ni1 N4A 2.148(4)
Ni2 O4W 2.088(3)
Ni2 N4 2.110(4)
Ni2 N8A 2.113(4)
Ni2 O3W 2.115(4)
Ni2 N1 2.115(4)
Ni2 N5A 2.128(4)
O1W H1WB 0.8501
O1W H1WA 0.8498
O2W H2WB 0.8501
O2W H2WA 0.8500
O3W H3WB 0.9522
O3W H3WA 0.9128
O4W H4WA 0.8503
O4W H4WB 0.8499
N1 C5 1.362(6)
N1 C6 1.381(6)
N2 C5 1.342(6)
N2 N3 1.388(5)
N2 H2N 0.8545
N3 C6 1.336(6)
N4 C7 1.364(7)
N4 C11 1.372(6)
N5 C12 1.346(6)
N5 C13 1.394(6)
N6 C12 1.355(6)
N6 N7 1.388(6)
N6 H6N 0.8501
N7 C13 1.328(6)
N8 C14 1.357(6)
N8 C15 1.371(7)
C1 C5 1.507(6)
C1 C2 1.546(6)
C1 H1A 0.9900
C1 H1B 0.9900
C2 C3 1.543(7)
C2 H2A 0.9900
C2 H2B 0.9900
C3 C4 1.539(6)
C3 H3A 0.9900
C3 H3B 0.9900
C4 C12 1.501(7)
C4 H4A 0.9900
C4 H4B 0.9900
C6 C7 1.493(7)
C7 C8 1.403(7)
C8 C9 1.406(8)
C8 H8A 0.9500
C9 C10 1.380(9)
C9 H9A 0.9500
C10 C11 1.403(8)
C10 H10A 0.9500
C11 H11A 0.9500
C13 C14 1.490(7)
C14 C18 1.414(7)
C15 C16 1.411(7)
C15 H15A 0.9500
C16 C17 1.398(7)
C16 H16A 0.9500
C17 C18 1.387(7)
C17 H17A 0.9500
C18 H18A 0.9500
N1A C5A 1.352(6)
N1A C6A 1.380(6)
N2A C5A 1.350(6)
N2A N3A 1.383(6)
N2A H2NA 0.8500
N3A C6A 1.330(6)
N4A C7A 1.355(6)
N4A C11A 1.368(6)
N5A C12A 1.360(6)
N5A C13A 1.365(6)
N6A C12A 1.346(6)
N6A N7A 1.385(6)
N6A H6NA 0.8498
N7A C13A 1.331(6)
N8A C18A 1.353(6)
N8A C14A 1.373(6)
C1A C5A 1.514(7)
C1A C2A 1.543(7)
C1A C2A' 1.59(2)
C1A H1AC 0.9601
C1A H1AD 0.9601
C1A H1AA 0.9602
C1A H1AB 0.9600
C2A C3A 1.514(7)
C2A H2AA 0.9900
C2A H2AB 0.9900
C3A C4A 1.571(7)
C3A H3AA 0.9900
C3A H3AB 0.9900
C2A' C3A' 1.52(2)
C2A' H2AC 0.9900
C2A' H2AD 0.9900
C3A' C4A 1.532(19)
C3A' H3AC 0.9900
C3A' H3AD 0.9900
C4A C12A 1.494(7)
C4A H4AC 0.9600
C4A H4AD 0.9601
C4A H4AA 0.9600
C4A H4AB 0.9601
C6A C7A 1.500(7)
C7A C8A 1.408(7)
C8A C9A 1.401(7)
C8A H8AA 0.9500
C9A C10A 1.385(8)
C9A H9AA 0.9500
C10A C11A 1.406(8)
C10A H10B 0.9500
C11A H11B 0.9500
C13A C14A 1.495(7)
C14A C15A 1.398(7)
C15A C16A 1.413(8)
C15A H15B 0.9500
C16A C17A 1.374(8)
C16A H16B 0.9500
C17A C18A 1.401(7)
C17A H17B 0.9500
C18A H18B 0.9500
O5W H5WB 0.9002
O5W H5WA 0.9000
N1N O2N 1.261(5)
N1N O3N 1.273(5)
N1N O1N 1.278(5)
N2N O4N 1.238(6)
N2N O5N 1.260(5)
N2N O6N 1.270(6)
N4N O10N 1.234(5)
N4N O12N 1.275(5)
N4N O11N 1.294(5)
N3N O7N 1.279(8)
N3N O8N' 1.282(11)
N3N O9N 1.288(10)
N3N O9N' 1.294(12)
N3N O8N 1.299(10)
N3N O7N' 1.381(10)
O13N H13B 0.868(10)
O13N H13A 0.855(9)
